data_7036320
loop_
_publ_author_name
'Lv, Chunlin'
'Hu, Junjie'
'Khan, Rao Naumaan Nasim'
'Zhang, Jin'
'Wei, Yongge'

_publ_section_title
;
 Postfunctionalization of polyoxometalates: an efficient strategy to
 construct organic-inorganic zwitterions.
;
_journal_issue 38
_journal_name_full 'Dalton transactions (Cambridge, England : 2003)'
_journal_page_first 16698
_journal_page_last 16702
_journal_paper_doi 10.1039/c5dt02407b
_journal_volume 44
_journal_year 2015
_chemical_formula_sum 'C39 H68 Mo12 N8 O36'
_chemical_formula_weight 2376.29
_chemical_name_systematic
; 
 ? 
;
_space_group_IT_number 2
_symmetry_cell_setting triclinic
_symmetry_space_group_name_Hall '-P 1'
_symmetry_space_group_name_H-M 'P -1'
_atom_sites_solution_hydrogens geom
_atom_sites_solution_primary direct
_atom_sites_solution_secondary difmap
_audit_creation_method SHELXL-97
_audit_update_record
;
2013-09-27 deposited with the CCDC.
2015-08-26 downloaded from the CCDC.
;
_cell_angle_alpha 94.83(3)
_cell_angle_beta 91.43(3)
_cell_angle_gamma 105.85(3)
_cell_formula_units_Z 2
_cell_length_a 10.885(2)
_cell_length_b 17.838(4)
_cell_length_c 18.104(4)
_cell_measurement_reflns_used 9816
_cell_measurement_temperature 103(2)
_cell_measurement_theta_max 27.50
_cell_measurement_theta_min 3.02
_cell_volume 3365.3(13)
_computing_cell_refinement 'CrystalClear (Rigaku Inc., 2008)'
_computing_data_collection 'CrystalClear (Rigaku Inc., 2008)'
_computing_data_reduction 'CrystalClear (Rigaku Inc., 2008)'
_computing_molecular_graphics 'Bruker SHELXTL'
_computing_publication_material 'Bruker SHELXTL'
_computing_structure_refinement 'SHELXL-97 (Sheldrick, 1997)'
_computing_structure_solution 'SHELXS-97 (Sheldrick, 1990)'
_diffrn_ambient_temperature 103(2)
_diffrn_detector_area_resol_mean 28.5714
_diffrn_measured_fraction_theta_full 0.986
_diffrn_measured_fraction_theta_max 0.986
_diffrn_measurement_device_type 'Saturn724+ (4x4 bin mode)'
_diffrn_measurement_method dtprofit.ref
_diffrn_radiation_detector CCD
_diffrn_radiation_monochromator graphite
_diffrn_radiation_source 'Rotating Anode'
_diffrn_radiation_type MoK\a
_diffrn_radiation_wavelength 0.71073
_diffrn_reflns_av_R_equivalents 0.0316
_diffrn_reflns_av_sigmaI/netI 0.0439
_diffrn_reflns_limit_h_max 12
_diffrn_reflns_limit_h_min -13
_diffrn_reflns_limit_k_max 21
_diffrn_reflns_limit_k_min -21
_diffrn_reflns_limit_l_max 22
_diffrn_reflns_limit_l_min -22
_diffrn_reflns_number 29008
_diffrn_reflns_theta_full 26.00
_diffrn_reflns_theta_max 26.00
_diffrn_reflns_theta_min 3.06
_exptl_absorpt_coefficient_mu 2.247
_exptl_absorpt_correction_T_max 0.6621
_exptl_absorpt_correction_T_min 0.4449
_exptl_absorpt_correction_type multi-scan
_exptl_crystal_colour yellow
_exptl_crystal_density_diffrn 2.345
_exptl_crystal_density_method 'not measured'
_exptl_crystal_description block
_exptl_crystal_F_000 2300
_exptl_crystal_size_max 0.43
_exptl_crystal_size_mid 0.40
_exptl_crystal_size_min 0.20
_refine_diff_density_max 1.028
_refine_diff_density_min -0.807
_refine_diff_density_rms 0.140
_refine_ls_extinction_method none
_refine_ls_goodness_of_fit_ref 1.177
_refine_ls_hydrogen_treatment constr
_refine_ls_matrix_type full
_refine_ls_number_parameters 887
_refine_ls_number_reflns 13054
_refine_ls_number_restraints 90
_refine_ls_restrained_S_all 1.176
_refine_ls_R_factor_all 0.0538
_refine_ls_R_factor_gt 0.0450
_refine_ls_shift/su_max 0.003
_refine_ls_shift/su_mean 0.000
_refine_ls_structure_factor_coef Fsqd
_refine_ls_weighting_details 'calc w=1/[\s^2^(Fo^2^)+(0.0154P)^2^+17.6862P] where P=(Fo^2^+2Fc^2^)/3'
_refine_ls_weighting_scheme calc
_refine_ls_wR_factor_gt 0.0832
_refine_ls_wR_factor_ref 0.0866
_reflns_number_gt 11499
_reflns_number_total 13054
_reflns_threshold_expression >2sigma(I)
_cod_data_source_file c5dt02407b2.cif
_cod_data_source_block Mo6-3Py-Et
_cod_depositor_comments 'Adding full bibliography for 7036316--7036320.cif.'
_cod_original_cell_volume 3365.5(12)
_cod_database_code 7036320

loop_
_symmetry_equiv_pos_as_xyz
'x, y, z'
'-x, -y, -z'

loop_
_atom_site_label
_atom_site_type_symbol
_atom_site_fract_x
_atom_site_fract_y
_atom_site_fract_z
_atom_site_U_iso_or_equiv
_atom_site_adp_type
_atom_site_occupancy
_atom_site_symmetry_multiplicity
_atom_site_calc_flag
_atom_site_refinement_flags
_atom_site_disorder_assembly
_atom_site_disorder_group
Mo1 Mo 0.86863(5) 0.60766(3) 0.60344(3) 0.01244(11) Uani 1 1 d . . .
Mo2 Mo 0.92012(5) 0.79653(3) 0.62294(3) 0.01770(12) Uani 1 1 d . . .
Mo3 Mo 1.06991(5) 0.70900(3) 0.73332(3) 0.01770(12) Uani 1 1 d . . .
Mo4 Mo 1.16923(5) 0.62351(3) 0.58696(3) 0.01701(12) Uani 1 1 d . . .
Mo5 Mo 1.02016(5) 0.71184(3) 0.47660(3) 0.01635(11) Uani 1 1 d . . .
Mo6 Mo 1.22799(5) 0.81533(3) 0.60767(3) 0.01992(12) Uani 1 1 d . . .
Mo7 Mo -0.38266(5) 0.38578(3) -0.04778(3) 0.01828(12) Uani 1 1 d . . .
Mo8 Mo -0.55778(5) 0.21160(3) -0.10982(3) 0.02028(12) Uani 1 1 d . . .
Mo9 Mo -0.63454(5) 0.28706(3) -0.25730(3) 0.01496(11) Uani 1 1 d . . .
Mo10 Mo -0.45429(5) 0.46039(3) -0.19360(3) 0.01832(12) Uani 1 1 d . . .
Mo11 Mo -0.68027(5) 0.36219(3) -0.09151(3) 0.01851(12) Uani 1 1 d . . .
Mo12 Mo -0.33063(5) 0.31014(3) -0.20985(3) 0.01942(12) Uani 1 1 d . . .
O1 O 1.0412(3) 0.7076(2) 0.6058(2) 0.0120(8) Uani 1 1 d . . .
O2 O 0.8291(4) 0.8588(2) 0.6359(2) 0.0239(10) Uani 1 1 d . . .
O3 O 1.0868(4) 0.7062(3) 0.8261(2) 0.0216(9) Uani 1 1 d . . .
O4 O 1.2689(4) 0.5663(3) 0.5738(2) 0.0213(10) Uani 1 1 d . . .
O5 O 1.0092(4) 0.7172(3) 0.3845(2) 0.0226(10) Uani 1 1 d . . .
O6 O 1.3592(4) 0.8914(3) 0.6133(3) 0.0301(11) Uani 1 1 d . . .
O7 O 0.7960(4) 0.6944(2) 0.6131(2) 0.0159(9) Uani 1 1 d . . .
O8 O 0.9173(4) 0.6214(2) 0.7061(2) 0.0168(9) Uani 1 1 d . . .
O9 O 1.0051(4) 0.5555(2) 0.5861(2) 0.0170(9) Uani 1 1 d . . .
O10 O 0.8858(4) 0.6274(2) 0.4959(2) 0.0161(9) Uani 1 1 d . . .
O11 O 0.9265(4) 0.7823(2) 0.5161(2) 0.0179(9) Uani 1 1 d . . .
O12 O 1.0885(4) 0.8629(2) 0.6256(2) 0.0226(10) Uani 1 1 d . . .
O13 O 0.9559(4) 0.7747(2) 0.7230(2) 0.0199(9) Uani 1 1 d . . .
O14 O 1.2055(4) 0.7933(2) 0.7127(2) 0.0209(9) Uani 1 1 d . . .
O15 O 1.1641(4) 0.6382(2) 0.6946(2) 0.0151(8) Uani 1 1 d . . .
O16 O 1.2929(4) 0.7271(2) 0.5978(2) 0.0193(9) Uani 1 1 d . . .
O17 O 1.1367(4) 0.6471(2) 0.4883(2) 0.0181(9) Uani 1 1 d . . .
O18 O 1.1747(4) 0.7988(2) 0.5074(2) 0.0210(9) Uani 1 1 d . . .
O19 O -0.5031(3) 0.3377(2) -0.1485(2) 0.0123(8) Uani 1 1 d . . .
O20 O -0.5949(4) 0.1219(3) -0.0792(3) 0.0302(11) Uani 1 1 d . . .
O21 O -0.7289(4) 0.2515(2) -0.3347(2) 0.0197(9) Uani 1 1 d . . .
O22 O -0.4191(4) 0.5486(3) -0.2272(3) 0.0267(10) Uani 1 1 d . . .
O23 O -0.8051(4) 0.3815(3) -0.0485(2) 0.0244(10) Uani 1 1 d . . .
O24 O -0.2093(4) 0.2899(3) -0.2555(2) 0.0263(10) Uani 1 1 d . . .
O25 O -0.3563(4) 0.4777(2) -0.1029(2) 0.0198(9) Uani 1 1 d . . .
O26 O -0.5392(4) 0.3989(3) -0.0159(2) 0.0196(9) Uani 1 1 d . . .
O27 O -0.4402(4) 0.2753(3) -0.0332(2) 0.0194(9) Uani 1 1 d . . .
O28 O -0.2585(4) 0.3551(3) -0.1177(2) 0.0212(9) Uani 1 1 d . . .
O29 O -0.6848(4) 0.2584(3) -0.0665(2) 0.0193(9) Uani 1 1 d . . .
O30 O -0.6557(4) 0.1974(2) -0.2013(2) 0.0202(9) Uani 1 1 d . . .
O31 O -0.4095(4) 0.2143(3) -0.1674(2) 0.0207(9) Uani 1 1 d . . .
O32 O -0.7502(4) 0.3170(2) -0.1863(2) 0.0172(9) Uani 1 1 d . . .
O33 O -0.5737(4) 0.3950(2) -0.2691(2) 0.0173(9) Uani 1 1 d . . .
O34 O -0.4755(4) 0.2747(2) -0.2839(2) 0.0192(9) Uani 1 1 d . . .
O35 O -0.6030(4) 0.4576(2) -0.1361(2) 0.0185(9) Uani 1 1 d . . .
O36 O -0.3283(4) 0.4131(2) -0.2373(2) 0.0181(9) Uani 1 1 d . . .
N1 N 0.7318(4) 0.5286(3) 0.5986(3) 0.0153(10) Uani 1 1 d . . .
C1 C 0.6202(5) 0.3927(3) 0.5746(3) 0.0145(12) Uani 1 1 d . . .
H1 H 0.6991 0.3798 0.5786 0.017 Uiso 1 1 calc R . .
C2 C 0.6184(5) 0.4701(3) 0.5880(3) 0.0127(11) Uani 1 1 d . . .
C3 C 0.5010(5) 0.4877(3) 0.5868(3) 0.0150(12) Uani 1 1 d . . .
H3 H 0.4968 0.5398 0.5986 0.018 Uiso 1 1 calc R . .
C4 C 0.3910(6) 0.4276(4) 0.5682(3) 0.0172(13) Uani 1 1 d . . .
H4 H 0.3102 0.4383 0.5666 0.021 Uiso 1 1 calc R . .
N2 N 0.5122(4) 0.3360(3) 0.5562(2) 0.0148(10) Uani 1 1 d . . .
C5 C 0.3987(5) 0.3532(3) 0.5522(3) 0.0163(12) Uani 1 1 d . . .
H5 H 0.3230 0.3125 0.5379 0.020 Uiso 1 1 calc R . .
C6 C 0.5197(6) 0.2534(4) 0.5443(3) 0.0228(14) Uani 1 1 d . . .
H6A H 0.4970 0.2276 0.5904 0.027 Uiso 1 1 calc R . .
H6B H 0.6089 0.2538 0.5344 0.027 Uiso 1 1 calc R . .
C7 C 0.4324(7) 0.2063(4) 0.4808(4) 0.0355(17) Uani 1 1 d . . .
H7A H 0.4410 0.1529 0.4758 0.053 Uiso 1 1 calc R . .
H7B H 0.4557 0.2307 0.4348 0.053 Uiso 1 1 calc R . .
H7C H 0.3436 0.2048 0.4907 0.053 Uiso 1 1 calc R . .
N3 N -0.2728(5) 0.4190(3) 0.0273(3) 0.0193(11) Uani 1 1 d . . .
C8 C -0.1577(5) 0.4751(3) 0.1425(3) 0.0167(12) Uani 1 1 d . . .
H8 H -0.2332 0.4847 0.1615 0.020 Uiso 1 1 calc R . .
C9 C -0.1596(6) 0.4398(4) 0.0716(3) 0.0180(13) Uani 1 1 d . . .
C10 C -0.0501(6) 0.4232(4) 0.0445(3) 0.0190(13) Uani 1 1 d . . .
H10 H -0.0518 0.3971 -0.0037 0.023 Uiso 1 1 calc R . .
C11 C 0.0602(6) 0.4456(4) 0.0889(3) 0.0195(13) Uani 1 1 d . . .
H11 H 0.1363 0.4358 0.0712 0.023 Uiso 1 1 calc R . .
C12 C 0.0610(5) 0.4823(3) 0.1591(3) 0.0168(12) Uani 1 1 d . . .
H12 H 0.1377 0.4979 0.1896 0.020 Uiso 1 1 calc R . .
N4 N -0.0473(5) 0.4960(3) 0.1847(3) 0.0145(10) Uani 1 1 d . . .
C13 C -0.0376(6) 0.5378(4) 0.2615(3) 0.0196(13) Uani 1 1 d . . .
H13A H -0.0021 0.5086 0.2967 0.023 Uiso 1 1 calc R . .
H13B H 0.0231 0.5905 0.2617 0.023 Uiso 1 1 calc R . .
C14 C -0.1628(6) 0.5464(4) 0.2882(3) 0.0207(13) Uani 1 1 d . . .
H14A H -0.1494 0.5744 0.3380 0.031 Uiso 1 1 calc R . .
H14B H -0.2227 0.4945 0.2899 0.031 Uiso 1 1 calc R . .
H14C H -0.1981 0.5760 0.2541 0.031 Uiso 1 1 calc R . .
N5 N -0.6300(7) 0.7592(5) -0.1150(4) 0.063(2) Uani 1 1 d . . .
H5A H -0.6232 0.7615 -0.0663 0.075 Uiso 1 1 calc R . .
H5B H -0.6961 0.7691 -0.1370 0.075 Uiso 1 1 calc R . .
C15 C -0.4349(7) 0.7245(4) -0.1231(4) 0.0308(16) Uani 1 1 d . . .
H15 H -0.4313 0.7210 -0.0711 0.037 Uiso 1 1 calc R . .
C16 C -0.5396(7) 0.7404(5) -0.1558(4) 0.0368(18) Uani 1 1 d . . .
C17 C -0.5415(8) 0.7416(7) -0.2337(5) 0.059(3) Uani 1 1 d . . .
H17 H -0.6103 0.7539 -0.2586 0.071 Uiso 1 1 calc R . .
C18 C -0.4454(7) 0.7253(6) -0.2737(4) 0.049(2) Uani 1 1 d . . .
H18 H -0.4503 0.7226 -0.3263 0.059 Uiso 1 1 calc R . .
C19 C -0.3409(7) 0.7128(5) -0.2367(4) 0.0374(18) Uani 1 1 d . . .
H19 H -0.2717 0.7034 -0.2634 0.045 Uiso 1 1 calc R . .
N6 N -0.3392(5) 0.7140(3) -0.1627(3) 0.0255(13) Uani 1 1 d . . .
C20 C -0.2294(7) 0.6986(5) -0.1255(4) 0.0339(18) Uani 1 1 d . . .
H20A H -0.1854 0.6716 -0.1618 0.041 Uiso 1 1 calc R . .
H20B H -0.2592 0.6635 -0.0862 0.041 Uiso 1 1 calc R . .
C21 C -0.1374(7) 0.7726(6) -0.0919(4) 0.051(2) Uani 1 1 d . . .
H21A H -0.0649 0.7604 -0.0672 0.077 Uiso 1 1 calc R . .
H21B H -0.1804 0.7990 -0.0554 0.077 Uiso 1 1 calc R . .
H21C H -0.1063 0.8070 -0.1309 0.077 Uiso 1 1 calc R . .
N9 N -1.0430(5) 0.0794(3) -0.2519(3) 0.0254(12) Uani 1 1 d . . .
C311 C -1.0146(6) 0.0170(4) -0.2070(4) 0.0292(16) Uani 1 1 d D . .
H31A H -1.0856 -0.0004 -0.1738 0.035 Uiso 1 1 calc R . .
H31B H -1.0133 -0.0287 -0.2417 0.035 Uiso 1 1 calc R . .
C312 C -0.8905(7) 0.0422(5) -0.1606(5) 0.049(2) Uani 1 1 d D B .
H31C H -0.8903 0.0882 -0.1259 0.059 Uiso 1 1 calc R . .
H31D H -0.8184 0.0581 -0.1934 0.059 Uiso 1 1 calc R . .
C313 C -0.8719(8) -0.0240(4) -0.1163(4) 0.0416(19) Uani 1 1 d DU . .
H31E H -0.8185 -0.0023 -0.0703 0.050 Uiso 0.50 1 calc PR A -3
H31F H -0.9554 -0.0573 -0.1028 0.050 Uiso 0.50 1 calc PR A -3
H31G H -0.8962 -0.0747 -0.1473 0.050 Uiso 0.50 1 calc PR A -1
H31H H -0.7818 -0.0131 -0.0977 0.050 Uiso 0.50 1 calc PR A -1
C314 C -0.9610(17) -0.0249(11) -0.0518(8) 0.054(5) Uani 0.50 1 d PDU B -1
H31I H -0.9559 -0.0667 -0.0209 0.082 Uiso 0.50 1 calc PR B -1
H31J H -1.0491 -0.0344 -0.0715 0.082 Uiso 0.50 1 calc PR B -1
H31K H -0.9347 0.0256 -0.0217 0.082 Uiso 0.50 1 calc PR B -1
C315 C -0.8058(17) -0.0709(9) -0.1669(9) 0.050(4) Uani 0.50 1 d PDU B -3
H31L H -0.7924 -0.1147 -0.1416 0.074 Uiso 0.50 1 calc PR B -3
H31M H -0.7231 -0.0372 -0.1793 0.074 Uiso 0.50 1 calc PR B -3
H31N H -0.8592 -0.0911 -0.2125 0.074 Uiso 0.50 1 calc PR B -3
C321 C -1.1770(6) 0.0440(4) -0.2869(4) 0.0334(17) Uani 1 1 d D C .
H32A H -1.1781 -0.0054 -0.3165 0.040 Uiso 1 1 calc R . .
H32B H -1.2363 0.0303 -0.2464 0.040 Uiso 1 1 calc R . .
C322 C -1.2289(7) 0.0933(5) -0.3360(5) 0.044(2) Uani 1 1 d DU . .
H32E H -1.1697 0.1061 -0.3767 0.053 Uiso 0.489(15) 1 calc PR C 4
H32F H -1.2250 0.1433 -0.3064 0.053 Uiso 0.489(15) 1 calc PR C 4
H32C H -1.1831 0.1001 -0.3826 0.053 Uiso 0.511(15) 1 calc PR C 2
H32D H -1.2236 0.1454 -0.3103 0.053 Uiso 0.511(15) 1 calc PR C 2
C325 C -1.3631(12) 0.0617(16) -0.3712(11) 0.046(6) Uani 0.489(15) 1 d PDU C 4
H32L H -1.3789 0.0056 -0.3888 0.055 Uiso 0.489(15) 1 calc PR C 4
H32M H -1.3727 0.0905 -0.4144 0.055 Uiso 0.489(15) 1 calc PR C 4
C326 C -1.4594(13) 0.0713(11) -0.3141(11) 0.059(6) Uani 0.489(15) 1 d PDU C 4
H32N H -1.5463 0.0503 -0.3364 0.089 Uiso 0.489(15) 1 calc PR C 4
H32O H -1.4446 0.1269 -0.2976 0.089 Uiso 0.489(15) 1 calc PR C 4
H32P H -1.4494 0.0428 -0.2714 0.089 Uiso 0.489(15) 1 calc PR C 4
C323 C -1.3700(13) 0.0435(11) -0.3510(12) 0.033(5) Uani 0.511(15) 1 d PDU C 2
H32G H -1.3731 -0.0089 -0.3753 0.039 Uiso 0.511(15) 1 calc PR C 2
H32H H -1.4136 0.0366 -0.3037 0.039 Uiso 0.511(15) 1 calc PR C 2
C324 C -1.4348(14) 0.0860(9) -0.4007(9) 0.044(5) Uani 0.511(15) 1 d PDU C 2
H32I H -1.5237 0.0553 -0.4119 0.067 Uiso 0.511(15) 1 calc PR C 2
H32J H -1.3899 0.0932 -0.4470 0.067 Uiso 0.511(15) 1 calc PR C 2
H32K H -1.4329 0.1372 -0.3756 0.067 Uiso 0.511(15) 1 calc PR C 2
C331 C -1.0368(6) 0.1543(4) -0.2023(4) 0.0248(14) Uani 1 1 d . . .
H33A H -0.9484 0.1760 -0.1808 0.030 Uiso 1 1 calc R . .
H33B H -1.0553 0.1931 -0.2337 0.030 Uiso 1 1 calc R . .
C332 C -1.1278(6) 0.1445(4) -0.1393(4) 0.0284(15) Uani 1 1 d . . .
H33C H -1.1262 0.0971 -0.1148 0.034 Uiso 1 1 calc R . .
H33D H -1.2161 0.1375 -0.1593 0.034 Uiso 1 1 calc R . .
C333 C -1.0895(7) 0.2159(4) -0.0826(4) 0.0272(15) Uani 1 1 d . . .
H33E H -1.0002 0.2238 -0.0640 0.033 Uiso 1 1 calc R . .
H33F H -1.0936 0.2629 -0.1069 0.033 Uiso 1 1 calc R . .
C334 C -1.1767(7) 0.2063(4) -0.0178(4) 0.0331(17) Uani 1 1 d . . .
H33G H -1.1500 0.2530 0.0176 0.050 Uiso 1 1 calc R . .
H33H H -1.1715 0.1603 0.0068 0.050 Uiso 1 1 calc R . .
H33I H -1.2650 0.1993 -0.0361 0.050 Uiso 1 1 calc R . .
C341 C -0.9443(6) 0.1038(4) -0.3091(4) 0.0230(14) Uani 1 1 d . . .
H34A H -0.9687 0.1428 -0.3379 0.028 Uiso 1 1 calc R . .
H34B H -0.8610 0.1302 -0.2827 0.028 Uiso 1 1 calc R . .
C342 C -0.9266(6) 0.0387(4) -0.3630(4) 0.0275(15) Uani 1 1 d . . .
H34C H -1.0105 0.0073 -0.3858 0.033 Uiso 1 1 calc R . .
H34D H -0.8881 0.0037 -0.3365 0.033 Uiso 1 1 calc R . .
C343 C -0.8395(7) 0.0740(4) -0.4232(4) 0.0290(15) Uani 1 1 d . . .
H34E H -0.8804 0.1075 -0.4503 0.035 Uiso 1 1 calc R . .
H34F H -0.7580 0.1078 -0.3994 0.035 Uiso 1 1 calc R . .
C344 C -0.8109(7) 0.0128(4) -0.4783(4) 0.0352(17) Uani 1 1 d . . .
H34G H -0.7555 0.0387 -0.5158 0.053 Uiso 1 1 calc R . .
H34H H -0.8911 -0.0204 -0.5025 0.053 Uiso 1 1 calc R . .
H34I H -0.7678 -0.0195 -0.4521 0.053 Uiso 1 1 calc R . .
N7 N -0.648(2) 1.0655(16) 0.1263(15) 0.082(4) Uani 0.50 1 d PD D -3
C71 C -0.575(2) 1.0585(14) 0.1549(14) 0.082(4) Uani 0.50 1 d PD D -3
C72 C -0.4403(19) 1.0624(13) 0.1765(13) 0.082(4) Uani 0.50 1 d PD D -3
H72A H -0.3838 1.1128 0.1655 0.123 Uiso 0.50 1 calc PR D -3
H72B H -0.4156 1.0198 0.1485 0.123 Uiso 0.50 1 calc PR D -3
H72C H -0.4329 1.0572 0.2298 0.123 Uiso 0.50 1 calc PR D -3
N8 N -0.6999(17) 1.0606(12) 0.1110(12) 0.065(4) Uani 0.50 1 d PD E -1
C81 C -0.623(2) 1.0501(14) 0.0889(13) 0.065(4) Uani 0.50 1 d PD E -1
C82 C -0.5116(17) 1.0317(11) 0.0529(11) 0.065(4) Uani 0.50 1 d PD E -1
H82A H -0.5357 1.0118 0.0009 0.097 Uiso 0.50 1 calc PR E -1
H82B H -0.4860 0.9919 0.0788 0.097 Uiso 0.50 1 calc PR E -1
H82C H -0.4400 1.0792 0.0551 0.097 Uiso 0.50 1 calc PR E -1

loop_
_atom_site_aniso_label
_atom_site_aniso_U_11
_atom_site_aniso_U_22
_atom_site_aniso_U_33
_atom_site_aniso_U_23
_atom_site_aniso_U_13
_atom_site_aniso_U_12
Mo1 0.0115(2) 0.0110(2) 0.0136(2) 0.00043(18) 0.00121(19) 0.00133(19)
Mo2 0.0184(3) 0.0117(3) 0.0234(3) 0.0001(2) 0.0003(2) 0.0055(2)
Mo3 0.0182(3) 0.0202(3) 0.0124(2) 0.0011(2) -0.0022(2) 0.0018(2)
Mo4 0.0141(3) 0.0188(3) 0.0211(3) 0.0070(2) 0.0045(2) 0.0077(2)
Mo5 0.0160(3) 0.0199(3) 0.0130(2) 0.0052(2) 0.0008(2) 0.0037(2)
Mo6 0.0149(3) 0.0161(3) 0.0253(3) 0.0054(2) -0.0024(2) -0.0022(2)
Mo7 0.0149(3) 0.0283(3) 0.0114(2) -0.0024(2) -0.0043(2) 0.0072(2)
Mo8 0.0217(3) 0.0207(3) 0.0190(3) 0.0083(2) -0.0013(2) 0.0052(2)
Mo9 0.0149(3) 0.0167(3) 0.0104(2) 0.00153(19) -0.00176(19) -0.0003(2)
Mo10 0.0181(3) 0.0152(3) 0.0192(3) 0.0019(2) -0.0039(2) 0.0006(2)
Mo11 0.0141(3) 0.0304(3) 0.0128(3) 0.0004(2) 0.0013(2) 0.0098(2)
Mo12 0.0142(3) 0.0262(3) 0.0173(3) -0.0027(2) 0.0027(2) 0.0059(2)
O1 0.0100(18) 0.0113(19) 0.0134(19) 0.0018(15) 0.0000(15) 0.0007(16)
O2 0.028(2) 0.014(2) 0.031(3) -0.0011(18) 0.001(2) 0.0083(19)
O3 0.024(2) 0.025(2) 0.013(2) -0.0002(18) -0.0012(18) 0.004(2)
O4 0.020(2) 0.027(2) 0.024(2) 0.0098(19) 0.0065(18) 0.014(2)
O5 0.021(2) 0.033(3) 0.016(2) 0.0083(19) 0.0034(18) 0.009(2)
O6 0.019(2) 0.025(3) 0.039(3) 0.011(2) -0.003(2) -0.008(2)
O7 0.015(2) 0.017(2) 0.017(2) 0.0010(16) 0.0019(17) 0.0067(18)
O8 0.017(2) 0.021(2) 0.013(2) 0.0022(17) 0.0038(17) 0.0057(18)
O9 0.017(2) 0.014(2) 0.022(2) 0.0028(17) 0.0040(17) 0.0064(17)
O10 0.017(2) 0.015(2) 0.014(2) -0.0016(16) -0.0022(16) 0.0009(17)
O11 0.021(2) 0.013(2) 0.020(2) 0.0042(17) -0.0003(18) 0.0059(18)
O12 0.022(2) 0.015(2) 0.028(2) 0.0031(18) -0.0039(19) 0.0020(19)
O13 0.017(2) 0.021(2) 0.021(2) -0.0022(18) -0.0011(18) 0.0055(18)
O14 0.020(2) 0.016(2) 0.024(2) 0.0029(18) -0.0028(18) 0.0005(18)
O15 0.015(2) 0.016(2) 0.014(2) 0.0027(16) -0.0019(16) 0.0036(17)
O16 0.014(2) 0.022(2) 0.022(2) 0.0048(18) 0.0013(17) 0.0035(18)
O17 0.015(2) 0.026(2) 0.015(2) 0.0069(17) 0.0030(17) 0.0061(18)
O18 0.018(2) 0.021(2) 0.024(2) 0.0116(18) 0.0032(18) 0.0023(19)
O19 0.0095(18) 0.015(2) 0.0131(19) 0.0025(15) 0.0000(15) 0.0040(16)
O20 0.036(3) 0.028(3) 0.030(3) 0.016(2) 0.003(2) 0.010(2)
O21 0.022(2) 0.021(2) 0.013(2) -0.0019(17) -0.0039(17) 0.0012(19)
O22 0.029(2) 0.018(2) 0.030(3) 0.0066(19) -0.004(2) 0.000(2)
O23 0.019(2) 0.035(3) 0.021(2) 0.002(2) 0.0042(18) 0.010(2)
O24 0.016(2) 0.036(3) 0.026(2) 0.001(2) 0.0075(19) 0.006(2)
O25 0.016(2) 0.024(2) 0.017(2) -0.0044(18) -0.0042(17) 0.0046(18)
O26 0.021(2) 0.029(2) 0.011(2) -0.0017(17) -0.0004(17) 0.010(2)
O27 0.022(2) 0.028(2) 0.011(2) 0.0053(17) -0.0006(17) 0.012(2)
O28 0.013(2) 0.031(3) 0.020(2) -0.0007(19) -0.0028(17) 0.0097(19)
O29 0.015(2) 0.030(3) 0.014(2) 0.0109(18) 0.0039(17) 0.0048(19)
O30 0.024(2) 0.018(2) 0.017(2) 0.0025(17) -0.0017(18) 0.0024(19)
O31 0.022(2) 0.026(2) 0.017(2) -0.0015(18) -0.0011(18) 0.013(2)
O32 0.013(2) 0.023(2) 0.017(2) 0.0062(17) -0.0012(17) 0.0043(18)
O33 0.017(2) 0.021(2) 0.013(2) 0.0057(17) -0.0013(16) 0.0021(18)
O34 0.021(2) 0.022(2) 0.013(2) -0.0010(17) -0.0015(17) 0.0049(19)
O35 0.018(2) 0.023(2) 0.018(2) 0.0002(17) -0.0018(17) 0.0118(19)
O36 0.015(2) 0.023(2) 0.015(2) -0.0025(17) 0.0020(17) 0.0026(18)
N1 0.014(2) 0.016(3) 0.016(3) 0.002(2) 0.002(2) 0.005(2)
C1 0.011(3) 0.019(3) 0.012(3) -0.004(2) 0.000(2) 0.003(2)
C2 0.015(3) 0.014(3) 0.007(3) 0.003(2) 0.000(2) 0.001(2)
C3 0.016(3) 0.019(3) 0.012(3) 0.008(2) -0.001(2) 0.005(2)
C4 0.017(3) 0.026(3) 0.010(3) 0.007(2) 0.003(2) 0.007(3)
N2 0.017(3) 0.016(3) 0.008(2) 0.0009(19) 0.0010(19) -0.003(2)
C5 0.013(3) 0.021(3) 0.010(3) 0.002(2) -0.002(2) -0.005(2)
C6 0.031(4) 0.017(3) 0.018(3) -0.003(2) 0.008(3) 0.003(3)
C7 0.038(4) 0.030(4) 0.030(4) -0.010(3) 0.003(3) -0.001(3)
N3 0.017(3) 0.028(3) 0.011(2) -0.007(2) -0.005(2) 0.007(2)
C8 0.013(3) 0.016(3) 0.020(3) 0.003(2) 0.002(2) 0.002(2)
C9 0.019(3) 0.024(3) 0.011(3) 0.001(2) -0.004(2) 0.006(3)
C10 0.027(3) 0.019(3) 0.013(3) 0.001(2) 0.005(3) 0.009(3)
C11 0.018(3) 0.021(3) 0.021(3) 0.008(3) 0.010(3) 0.006(3)
C12 0.011(3) 0.018(3) 0.021(3) 0.006(2) -0.003(2) 0.002(2)
N4 0.018(3) 0.014(2) 0.011(2) 0.0021(19) -0.0011(19) 0.002(2)
C13 0.021(3) 0.025(3) 0.010(3) -0.002(2) -0.004(2) 0.003(3)
C14 0.025(3) 0.025(3) 0.012(3) 0.001(2) -0.003(3) 0.007(3)
N5 0.043(4) 0.128(8) 0.031(4) 0.021(4) 0.006(3) 0.043(5)
C15 0.031(4) 0.043(4) 0.021(3) 0.005(3) 0.003(3) 0.013(3)
C16 0.025(4) 0.061(5) 0.029(4) -0.001(4) 0.000(3) 0.020(4)
C17 0.035(5) 0.119(9) 0.034(5) 0.024(5) 0.000(4) 0.034(5)
C18 0.036(4) 0.093(7) 0.023(4) 0.016(4) 0.000(3) 0.019(5)
C19 0.034(4) 0.054(5) 0.026(4) 0.008(3) 0.007(3) 0.015(4)
N6 0.018(3) 0.042(4) 0.018(3) 0.006(2) 0.005(2) 0.008(3)
C20 0.032(4) 0.053(5) 0.029(4) 0.017(3) 0.011(3) 0.028(4)
C21 0.030(4) 0.094(8) 0.028(4) -0.016(4) -0.009(3) 0.022(5)
N9 0.021(3) 0.019(3) 0.034(3) -0.002(2) 0.003(2) 0.003(2)
C311 0.029(4) 0.020(3) 0.038(4) 0.009(3) 0.014(3) 0.002(3)
C312 0.033(4) 0.044(5) 0.069(6) 0.029(5) 0.003(4) 0.003(4)
C313 0.058(5) 0.031(4) 0.037(4) 0.004(3) 0.005(4) 0.015(4)
C314 0.071(12) 0.063(12) 0.031(9) 0.005(8) 0.004(7) 0.024(10)
C315 0.062(11) 0.045(10) 0.041(10) -0.008(8) -0.006(8) 0.017(9)
C321 0.016(3) 0.029(4) 0.047(5) -0.015(3) 0.002(3) -0.002(3)
C322 0.030(4) 0.041(5) 0.058(5) -0.021(4) -0.014(4) 0.013(4)
C325 0.034(8) 0.052(14) 0.047(14) -0.015(11) -0.012(7) 0.011(9)
C326 0.030(7) 0.067(13) 0.081(14) -0.049(11) -0.019(8) 0.030(9)
C323 0.031(7) 0.027(9) 0.031(10) -0.007(7) -0.012(7) -0.002(6)
C324 0.034(8) 0.049(10) 0.049(10) 0.011(8) -0.015(7) 0.009(7)
C331 0.026(3) 0.016(3) 0.028(4) -0.009(3) -0.002(3) 0.002(3)
C332 0.024(3) 0.026(4) 0.033(4) -0.006(3) -0.001(3) 0.005(3)
C333 0.031(4) 0.025(4) 0.026(4) -0.003(3) -0.005(3) 0.011(3)
C334 0.031(4) 0.041(4) 0.030(4) -0.002(3) -0.004(3) 0.015(3)
C341 0.024(3) 0.018(3) 0.026(3) 0.002(3) 0.005(3) 0.004(3)
C342 0.028(4) 0.015(3) 0.038(4) -0.001(3) 0.008(3) 0.003(3)
C343 0.037(4) 0.017(3) 0.031(4) 0.001(3) 0.003(3) 0.005(3)
C344 0.043(4) 0.027(4) 0.035(4) 0.003(3) 0.005(3) 0.008(3)
N7 0.085(11) 0.071(8) 0.084(11) -0.005(8) -0.025(8) 0.018(9)
C71 0.085(11) 0.071(8) 0.084(11) -0.005(8) -0.025(8) 0.018(9)
C72 0.085(11) 0.071(8) 0.084(11) -0.005(8) -0.025(8) 0.018(9)
N8 0.052(7) 0.060(8) 0.089(10) 0.046(7) 0.015(7) 0.015(7)
C81 0.052(7) 0.060(8) 0.089(10) 0.046(7) 0.015(7) 0.015(7)
C82 0.052(7) 0.060(8) 0.089(10) 0.046(7) 0.015(7) 0.015(7)

loop_
_atom_type_symbol
_atom_type_description
_atom_type_scat_dispersion_real
_atom_type_scat_dispersion_imag
_atom_type_scat_source
C C 0.0033 0.0016 'International Tables Vol C Tables 4.2.6.8 and 6.1.1.4'
H H 0.0000 0.0000 'International Tables Vol C Tables 4.2.6.8 and 6.1.1.4'
N N 0.0061 0.0033 'International Tables Vol C Tables 4.2.6.8 and 6.1.1.4'
O O 0.0106 0.0060 'International Tables Vol C Tables 4.2.6.8 and 6.1.1.4'
Mo Mo -1.6832 0.6857 'International Tables Vol C Tables 4.2.6.8 and 6.1.1.4'

loop_
_geom_angle_atom_site_label_1
_geom_angle_atom_site_label_2
_geom_angle_atom_site_label_3
_geom_angle
N1 Mo1 O8 102.3(2)
N1 Mo1 O7 101.3(2)
O8 Mo1 O7 91.49(17)
N1 Mo1 O9 102.3(2)
O8 Mo1 O9 88.48(17)
O7 Mo1 O9 155.84(17)
N1 Mo1 O10 101.31(19)
O8 Mo1 O10 156.30(17)
O7 Mo1 O10 86.12(17)
O9 Mo1 O10 84.31(16)
N1 Mo1 O1 178.23(18)
O8 Mo1 O1 79.48(16)
O7 Mo1 O1 78.66(15)
O9 Mo1 O1 77.59(15)
O10 Mo1 O1 76.93(15)
O2 Mo2 O12 103.9(2)
O2 Mo2 O11 103.43(19)
O12 Mo2 O11 88.10(19)
O2 Mo2 O13 103.0(2)
O12 Mo2 O13 87.71(18)
O11 Mo2 O13 153.43(17)
O2 Mo2 O7 103.33(19)
O12 Mo2 O7 152.78(17)
O11 Mo2 O7 85.61(17)
O13 Mo2 O7 86.22(17)
O2 Mo2 O1 178.41(18)
O12 Mo2 O1 77.63(16)
O11 Mo2 O1 77.00(15)
O13 Mo2 O1 76.47(15)
O7 Mo2 O1 75.15(15)
O3 Mo3 O14 103.9(2)
O3 Mo3 O15 102.60(19)
O14 Mo3 O15 89.27(18)
O3 Mo3 O13 103.90(19)
O14 Mo3 O13 88.53(18)
O15 Mo3 O13 153.14(17)
O3 Mo3 O8 102.35(19)
O14 Mo3 O8 153.74(17)
O15 Mo3 O8 85.16(17)
O13 Mo3 O8 85.07(17)
O3 Mo3 O1 177.64(17)
O14 Mo3 O1 78.35(16)
O15 Mo3 O1 76.64(15)
O13 Mo3 O1 76.71(15)
O8 Mo3 O1 75.39(15)
O4 Mo4 O9 106.02(19)
O4 Mo4 O17 102.73(19)
O9 Mo4 O17 90.41(18)
O4 Mo4 O15 103.43(18)
O9 Mo4 O15 87.64(17)
O17 Mo4 O15 153.27(17)
O4 Mo4 O16 100.27(19)
O9 Mo4 O16 153.66(17)
O17 Mo4 O16 85.32(18)
O15 Mo4 O16 84.72(17)
O4 Mo4 O1 177.12(18)
O9 Mo4 O1 76.85(15)
O17 Mo4 O1 77.33(15)
O15 Mo4 O1 76.27(15)
O16 Mo4 O1 76.85(15)
O5 Mo5 O10 105.6(2)
O5 Mo5 O11 103.44(19)
O10 Mo5 O11 89.70(18)
O5 Mo5 O17 104.03(19)
O10 Mo5 O17 88.78(17)
O11 Mo5 O17 151.86(17)
O5 Mo5 O18 102.0(2)
O10 Mo5 O18 152.45(17)
O11 Mo5 O18 85.19(18)
O17 Mo5 O18 83.28(17)
O5 Mo5 O1 178.26(18)
O10 Mo5 O1 76.17(15)
O11 Mo5 O1 76.55(15)
O17 Mo5 O1 75.81(15)
O18 Mo5 O1 76.30(15)
O6 Mo6 O18 105.0(2)
O6 Mo6 O16 103.8(2)
O18 Mo6 O16 90.51(18)
O6 Mo6 O12 104.2(2)
O18 Mo6 O12 87.99(18)
O16 Mo6 O12 151.32(18)
O6 Mo6 O14 102.6(2)
O18 Mo6 O14 152.25(18)
O16 Mo6 O14 85.58(18)
O12 Mo6 O14 82.60(18)
O6 Mo6 O1 177.29(19)
O18 Mo6 O1 77.67(16)
O16 Mo6 O1 76.52(15)
O12 Mo6 O1 75.18(15)
O14 Mo6 O1 74.70(15)
N3 Mo7 O26 106.5(2)
N3 Mo7 O27 100.0(2)
O26 Mo7 O27 90.14(18)
N3 Mo7 O25 102.6(2)
O26 Mo7 O25 90.64(18)
O27 Mo7 O25 156.10(16)
N3 Mo7 O28 95.7(2)
O26 Mo7 O28 157.76(16)
O27 Mo7 O28 85.55(18)
O25 Mo7 O28 84.74(18)
N3 Mo7 O19 172.88(19)
O26 Mo7 O19 80.40(16)
O27 Mo7 O19 78.10(15)
O25 Mo7 O19 78.48(15)
O28 Mo7 O19 77.36(15)
O20 Mo8 O30 104.2(2)
O20 Mo8 O27 103.4(2)
O30 Mo8 O27 152.39(18)
O20 Mo8 O31 103.7(2)
O30 Mo8 O31 87.77(18)
O27 Mo8 O31 86.48(17)
O20 Mo8 O29 103.4(2)
O30 Mo8 O29 86.83(17)
O27 Mo8 O29 86.10(17)
O31 Mo8 O29 152.87(18)
O20 Mo8 O19 178.14(19)
O30 Mo8 O19 77.63(16)
O27 Mo8 O19 74.77(15)
O31 Mo8 O19 76.65(16)
O29 Mo8 O19 76.22(15)
O21 Mo9 O34 103.36(19)
O21 Mo9 O33 102.90(19)
O34 Mo9 O33 89.25(18)
O21 Mo9 O30 103.81(19)
O34 Mo9 O30 88.16(18)
O33 Mo9 O30 153.03(17)
O21 Mo9 O32 103.89(18)
O34 Mo9 O32 152.72(17)
O33 Mo9 O32 86.01(17)
O30 Mo9 O32 84.11(17)
O21 Mo9 O19 179.51(18)
O34 Mo9 O19 77.05(15)
O33 Mo9 O19 76.81(15)
O30 Mo9 O19 76.45(15)
O32 Mo9 O19 75.71(14)
O22 Mo10 O25 104.5(2)
O22 Mo10 O33 102.52(19)
O25 Mo10 O33 153.00(18)
O22 Mo10 O35 104.3(2)
O25 Mo10 O35 87.84(17)
O33 Mo10 O35 85.72(17)
O22 Mo10 O36 102.9(2)
O25 Mo10 O36 87.88(17)
O33 Mo10 O36 85.95(17)
O35 Mo10 O36 152.67(17)
O22 Mo10 O19 179.35(19)
O25 Mo10 O19 76.06(16)
O33 Mo10 O19 76.94(15)
O35 Mo10 O19 76.07(15)
O36 Mo10 O19 76.70(16)
O23 Mo11 O32 103.70(19)
O23 Mo11 O29 103.8(2)
O32 Mo11 O29 88.00(17)
O23 Mo11 O35 103.6(2)
O32 Mo11 O35 88.08(17)
O29 Mo11 O35 152.49(17)
O23 Mo11 O26 103.28(19)
O32 Mo11 O26 153.02(17)
O29 Mo11 O26 85.63(18)
O35 Mo11 O26 85.62(17)
O23 Mo11 O19 178.31(18)
O32 Mo11 O19 77.95(15)
O29 Mo11 O19 76.54(15)
O35 Mo11 O19 76.01(15)
O26 Mo11 O19 75.07(15)
O24 Mo12 O28 104.5(2)
O24 Mo12 O31 103.6(2)
O28 Mo12 O31 89.99(19)
O24 Mo12 O36 103.3(2)
O28 Mo12 O36 89.20(18)
O31 Mo12 O36 152.39(17)
O24 Mo12 O34 103.05(19)
O28 Mo12 O34 152.47(17)
O31 Mo12 O34 84.42(17)
O36 Mo12 O34 83.65(17)
O24 Mo12 O19 178.75(18)
O28 Mo12 O19 76.77(15)
O31 Mo12 O19 76.51(15)
O36 Mo12 O19 76.45(15)
O34 Mo12 O19 75.71(15)
Mo1 O1 Mo3 91.26(14)
Mo1 O1 Mo4 91.04(14)
Mo3 O1 Mo4 90.64(13)
Mo1 O1 Mo2 91.41(13)
Mo3 O1 Mo2 90.19(14)
Mo4 O1 Mo2 177.40(19)
Mo1 O1 Mo5 91.50(14)
Mo3 O1 Mo5 177.22(19)
Mo4 O1 Mo5 89.69(13)
Mo2 O1 Mo5 89.36(13)
Mo1 O1 Mo6 179.7(2)
Mo3 O1 Mo6 89.05(13)
Mo4 O1 Mo6 88.81(13)
Mo2 O1 Mo6 88.74(13)
Mo5 O1 Mo6 88.19(13)
Mo1 O7 Mo2 114.64(19)
Mo1 O8 Mo3 113.8(2)
Mo4 O9 Mo1 114.5(2)
Mo5 O10 Mo1 115.34(19)
Mo5 O11 Mo2 117.08(19)
Mo2 O12 Mo6 118.3(2)
Mo2 O13 Mo3 116.3(2)
Mo3 O14 Mo6 117.8(2)
Mo3 O15 Mo4 116.39(19)
Mo6 O16 Mo4 117.6(2)
Mo4 O17 Mo5 117.0(2)
Mo6 O18 Mo5 117.8(2)
Mo7 O19 Mo10 91.10(14)
Mo7 O19 Mo11 90.76(14)
Mo10 O19 Mo11 90.37(13)
Mo7 O19 Mo8 92.15(14)
Mo10 O19 Mo8 176.72(18)
Mo11 O19 Mo8 90.11(14)
Mo7 O19 Mo12 91.58(13)
Mo10 O19 Mo12 89.96(13)
Mo11 O19 Mo12 177.63(19)
Mo8 O19 Mo12 89.44(13)
Mo7 O19 Mo9 179.27(19)
Mo10 O19 Mo9 88.37(13)
Mo11 O19 Mo9 88.75(12)
Mo8 O19 Mo9 88.40(13)
Mo12 O19 Mo9 88.91(13)
Mo10 O25 Mo7 114.2(2)
Mo7 O26 Mo11 113.8(2)
Mo8 O27 Mo7 114.90(19)
Mo12 O28 Mo7 114.28(19)
Mo11 O29 Mo8 116.9(2)
Mo8 O30 Mo9 117.4(2)
Mo12 O31 Mo8 117.4(2)
Mo11 O32 Mo9 117.57(19)
Mo9 O33 Mo10 117.79(19)
Mo9 O34 Mo12 118.3(2)
Mo11 O35 Mo10 117.5(2)
Mo12 O36 Mo10 116.8(2)
C2 N1 Mo1 173.2(4)
N2 C1 C2 120.8(5)
N1 C2 C1 119.8(5)
N1 C2 C3 121.0(5)
C1 C2 C3 119.1(5)
C4 C3 C2 118.5(5)
C5 C4 C3 120.0(5)
C1 N2 C5 120.3(5)
C1 N2 C6 118.3(5)
C5 N2 C6 121.3(5)
N2 C5 C4 121.2(5)
N2 C6 C7 113.0(5)
C9 N3 Mo7 162.4(4)
N4 C8 C9 119.2(5)
C8 C9 C10 120.5(5)
C8 C9 N3 119.6(5)
C10 C9 N3 119.9(5)
C11 C10 C9 118.4(6)
C10 C11 C12 120.3(6)
N4 C12 C11 120.1(5)
C8 N4 C12 121.4(5)
C8 N4 C13 121.8(5)
C12 N4 C13 116.7(5)
C14 C13 N4 113.8(5)
N6 C15 C16 121.5(6)
N5 C16 C15 121.4(7)
N5 C16 C17 122.0(7)
C15 C16 C17 116.4(7)
C18 C17 C16 120.8(7)
C17 C18 C19 119.4(7)
N6 C19 C18 118.8(7)
C15 N6 C19 122.9(6)
C15 N6 C20 119.6(6)
C19 N6 C20 117.5(6)
N6 C20 C21 111.3(6)
C341 N9 C321 112.4(5)
C341 N9 C311 111.5(5)
C321 N9 C311 105.9(5)
C341 N9 C331 105.4(5)
C321 N9 C331 110.5(5)
C311 N9 C331 111.2(5)
C312 C311 N9 115.4(6)
C311 C312 C313 111.5(6)
C315 C313 C314 146.4(11)
C315 C313 C312 105.8(8)
C314 C313 C312 104.2(8)
C322 C321 N9 117.1(6)
C321 C322 C325 119.5(12)
C321 C322 C323 101.7(8)
C325 C322 C323 18.8(11)
C322 C325 C326 109.3(13)
C324 C323 C322 107.7(12)
C332 C331 N9 115.3(5)
C331 C332 C333 110.4(6)
C334 C333 C332 111.3(6)
C342 C341 N9 115.8(5)
C341 C342 C343 109.1(5)
C344 C343 C342 113.1(6)
N7 C71 C72 160(3)
N8 C81 C82 177(3)

loop_
_geom_bond_atom_site_label_1
_geom_bond_atom_site_label_2
_geom_bond_distance
Mo1 N1 1.744(5)
Mo1 O8 1.896(4)
Mo1 O7 1.918(4)
Mo1 O9 1.976(4)
Mo1 O10 2.011(4)
Mo1 O1 2.205(4)
Mo2 O2 1.686(4)
Mo2 O12 1.888(4)
Mo2 O11 1.935(4)
Mo2 O13 1.937(4)
Mo2 O7 1.940(4)
Mo2 O1 2.331(4)
Mo3 O3 1.692(4)
Mo3 O14 1.868(4)
Mo3 O15 1.932(4)
Mo3 O13 1.941(4)
Mo3 O8 1.963(4)
Mo3 O1 2.318(4)
Mo4 O4 1.690(4)
Mo4 O9 1.864(4)
Mo4 O17 1.915(4)
Mo4 O15 1.949(4)
Mo4 O16 1.958(4)
Mo4 O1 2.321(4)
Mo5 O5 1.681(4)
Mo5 O10 1.856(4)
Mo5 O11 1.927(4)
Mo5 O17 1.953(4)
Mo5 O18 1.982(4)
Mo5 O1 2.355(4)
Mo6 O6 1.674(4)
Mo6 O18 1.867(4)
Mo6 O16 1.890(4)
Mo6 O12 1.952(4)
Mo6 O14 1.982(4)
Mo6 O1 2.383(4)
Mo7 N3 1.739(5)
Mo7 O26 1.881(4)
Mo7 O27 1.942(4)
Mo7 O25 1.950(4)
Mo7 O28 2.025(4)
Mo7 O19 2.186(4)
Mo8 O20 1.684(4)
Mo8 O30 1.907(4)
Mo8 O27 1.925(4)
Mo8 O31 1.934(4)
Mo8 O29 1.948(4)
Mo8 O19 2.336(4)
Mo9 O21 1.686(4)
Mo9 O34 1.873(4)
Mo9 O33 1.890(4)
Mo9 O30 1.930(4)
Mo9 O32 1.963(4)
Mo9 O19 2.366(4)
Mo10 O22 1.684(4)
Mo10 O25 1.891(4)
Mo10 O33 1.933(4)
Mo10 O35 1.938(4)
Mo10 O36 1.948(4)
Mo10 O19 2.330(4)
Mo11 O23 1.684(4)
Mo11 O32 1.882(4)
Mo11 O29 1.931(4)
Mo11 O35 1.934(4)
Mo11 O26 1.963(4)
Mo11 O19 2.336(4)
Mo12 O24 1.679(4)
Mo12 O28 1.846(4)
Mo12 O31 1.924(4)
Mo12 O36 1.935(4)
Mo12 O34 1.972(4)
Mo12 O19 2.349(4)
N1 C2 1.379(7)
C1 N2 1.339(7)
C1 C2 1.386(8)
C2 C3 1.396(8)
C3 C4 1.384(8)
C4 C5 1.360(8)
N2 C5 1.353(7)
N2 C6 1.495(7)
C6 C7 1.509(9)
N3 C9 1.397(7)
C8 N4 1.353(7)
C8 C9 1.380(8)
C9 C10 1.395(8)
C10 C11 1.373(8)
C11 C12 1.378(8)
C12 N4 1.353(7)
N4 C13 1.507(7)
C13 C14 1.500(8)
N5 C16 1.342(9)
C15 N6 1.324(8)
C15 C16 1.379(9)
C16 C17 1.411(10)
C17 C18 1.367(11)
C18 C19 1.386(10)
C19 N6 1.338(8)
N6 C20 1.459(8)
C20 C21 1.493(11)
N9 C341 1.514(8)
N9 C321 1.521(8)
N9 C311 1.524(8)
N9 C331 1.529(8)
C311 C312 1.510(9)
C312 C313 1.538(9)
C313 C315 1.511(13)
C313 C314 1.536(13)
C321 C322 1.504(10)
C322 C325 1.517(14)
C322 C323 1.555(13)
C325 C326 1.523(17)
C323 C324 1.503(15)
C331 C332 1.520(9)
C332 C333 1.522(9)
C333 C334 1.519(9)
C341 C342 1.510(9)
C342 C343 1.524(9)
C343 C344 1.517(9)
N7 C71 0.97(2)
C71 C72 1.49(2)
N8 C81 1.00(2)
C81 C82 1.49(2)
